data_7219758
loop_
_publ_author_name
'Li, Zhanxian'
'Zhang, Wenying'
'Liu, Xingjiang'
'Liu, Chunxia'
'Yu, Mingming'
'Wei, Liuhe'

_publ_section_title
;
 Naked-eye-based selective detection of pyrophosphate with Zn2+ complex in
 aqueous solution and electrospun nanofibers
;
_journal_name_full 'RSC Adv.'
_journal_paper_doi 10.1039/C4RA16742B
_journal_year 2015
_chemical_formula_moiety 'C20 H18 N2 O4'
_chemical_formula_sum 'C20 H18 N2 O4'
_chemical_formula_weight 350.36
_chemical_name_systematic
; 
 ? 
;
_space_group_IT_number 14
_symmetry_cell_setting monoclinic
_symmetry_space_group_name_Hall '-P 2yn'
_symmetry_space_group_name_H-M 'P 1 21/n 1'
_atom_sites_solution_hydrogens geom
_atom_sites_solution_primary direct
_atom_sites_solution_secondary difmap
_audit_creation_method SHELXL-97
_audit_update_record
;
2014-08-22 deposited with the CCDC.
2015-03-02 downloaded from the CCDC.
;
_cell_angle_alpha 90.00
_cell_angle_beta 114.168(9)
_cell_angle_gamma 90.00
_cell_formula_units_Z 4
_cell_length_a 17.9227(13)
_cell_length_b 5.0106(3)
_cell_length_c 20.9309(16)
_cell_measurement_temperature 293(2)
_cell_volume 1714.9(2)
_computing_cell_refinement 'Bruker SAINT'
_computing_data_collection 'Bruker SMART'
_computing_data_reduction 'Bruker SAINT'
_computing_molecular_graphics 'Bruker SHELXTL'
_computing_publication_material 'Bruker SHELXTL'
_computing_structure_refinement 'SHELXL-97 (Sheldrick, 2008)'
_computing_structure_solution 'SHELXS-97 (Sheldrick, 2008)'
_diffrn_ambient_temperature 293(2)
_diffrn_measured_fraction_theta_full 0.998
_diffrn_measured_fraction_theta_max 0.998
_diffrn_measurement_device_type 'CCD area detector'
_diffrn_measurement_method 'phi and omega scans'
_diffrn_radiation_monochromator graphite
_diffrn_radiation_source 'fine-focus sealed tube'
_diffrn_radiation_type MoK\a
_diffrn_radiation_wavelength 0.71073
_diffrn_reflns_av_R_equivalents 0.0303
_diffrn_reflns_av_sigmaI/netI 0.0468
_diffrn_reflns_limit_h_max 10
_diffrn_reflns_limit_h_min -21
_diffrn_reflns_limit_k_max 5
_diffrn_reflns_limit_k_min -5
_diffrn_reflns_limit_l_max 24
_diffrn_reflns_limit_l_min -23
_diffrn_reflns_number 5964
_diffrn_reflns_theta_full 25.00
_diffrn_reflns_theta_max 25.00
_diffrn_reflns_theta_min 2.92
_exptl_absorpt_coefficient_mu 0.096
_exptl_absorpt_process_details 'SADABS v2008/1, Sheldrick, G.M., (2008)'
_exptl_crystal_colour yellow
_exptl_crystal_density_diffrn 1.357
_exptl_crystal_density_method 'not measured'
_exptl_crystal_description block
_exptl_crystal_F_000 736
_exptl_crystal_size_max 0.30
_exptl_crystal_size_mid 0.25
_exptl_crystal_size_min 0.22
_refine_diff_density_max 0.211
_refine_diff_density_min -0.200
_refine_diff_density_rms 0.035
_refine_ls_extinction_method none
_refine_ls_goodness_of_fit_ref 1.029
_refine_ls_hydrogen_treatment constr
_refine_ls_matrix_type full
_refine_ls_number_parameters 237
_refine_ls_number_reflns 3002
_refine_ls_number_restraints 0
_refine_ls_restrained_S_all 1.029
_refine_ls_R_factor_all 0.1041
_refine_ls_R_factor_gt 0.0552
_refine_ls_shift/su_max 0.000
_refine_ls_shift/su_mean 0.000
_refine_ls_structure_factor_coef Fsqd
_refine_ls_weighting_details 'calc w=1/[\s^2^(Fo^2^)+(0.0670P)^2^+0.0810P] where P=(Fo^2^+2Fc^2^)/3'
_refine_ls_weighting_scheme calc
_refine_ls_wR_factor_gt 0.1305
_refine_ls_wR_factor_ref 0.1498
_reflns_number_gt 1816
_reflns_number_total 3002
_reflns_threshold_expression >2sigma(I)
_cod_data_source_file c4ra16742b2.cif
_cod_data_source_block yumm02
_cod_original_sg_symbol_H-M 'P 21/n'
_cod_database_code 7219758

loop_
_symmetry_equiv_pos_as_xyz
'x, y, z'
'-x+1/2, y+1/2, -z+1/2'
'-x, -y, -z'
'x-1/2, -y-1/2, z-1/2'

loop_
_atom_site_label
_atom_site_type_symbol
_atom_site_fract_x
_atom_site_fract_y
_atom_site_fract_z
_atom_site_U_iso_or_equiv
_atom_site_adp_type
_atom_site_occupancy
_atom_site_symmetry_multiplicity
_atom_site_calc_flag
_atom_site_refinement_flags
N1 N 0.74331(12) 0.2297(4) 0.01478(9) 0.0439(5) Uani 1 1 d .
N2 N 0.60219(13) 0.7479(4) -0.06398(10) 0.0493(5) Uani 1 1 d .
O3 O 0.85844(11) -0.1278(3) 0.02629(9) 0.0589(5) Uani 1 1 d .
C4 C 0.74021(14) 0.0757(4) 0.12452(11) 0.0412(6) Uani 1 1 d .
C5 C 0.68399(15) 0.3992(4) 0.00880(12) 0.0426(6) Uani 1 1 d .
C6 C 0.77123(14) 0.0657(4) 0.07215(11) 0.0393(6) Uani 1 1 d .
C7 C 0.57386(15) 0.9141(4) -0.12369(12) 0.0454(6) Uani 1 1 d .
C8 C 0.65688(16) 0.5724(5) -0.05324(12) 0.0492(6) Uani 1 1 d .
H8 H 0.6803 0.5528 -0.0852 0.059 Uiso 1 1 calc R
C9 C 0.83445(14) -0.1211(4) 0.08027(12) 0.0429(6) Uani 1 1 d .
O10 O 0.49153(13) 1.0988(4) -0.07037(11) 0.0762(6) Uani 1 1 d .
H10 H 0.5138 0.9752 -0.0437 0.114 Uiso 1 1 calc R
C11 C 0.51388(15) 1.0944(5) -0.12528(13) 0.0490(6) Uani 1 1 d .
C12 C 0.77310(16) -0.0939(5) 0.18351(12) 0.0501(7) Uani 1 1 d .
H12 H 0.7529 -0.0879 0.2179 0.060 Uiso 1 1 calc R
C13 C 0.86470(15) -0.2809(5) 0.13823(12) 0.0500(6) Uani 1 1 d .
H13 H 0.9062 -0.4016 0.1434 0.060 Uiso 1 1 calc R
C14 C 0.83419(16) -0.2655(5) 0.18973(12) 0.0513(7) Uani 1 1 d .
H14 H 0.8562 -0.3748 0.2290 0.062 Uiso 1 1 calc R
C15 C 0.64841(16) 0.4189(5) 0.05718(13) 0.0498(7) Uani 1 1 d .
H15 H 0.6065 0.5400 0.0503 0.060 Uiso 1 1 calc R
C16 C 0.59717(17) 0.9146(5) -0.17926(14) 0.0619(8) Uani 1 1 d .
H16 H 0.6369 0.7957 -0.1795 0.074 Uiso 1 1 calc R
C17 C 0.67651(15) 0.2575(5) 0.11403(12) 0.0501(7) Uani 1 1 d .
H17 H 0.6534 0.2670 0.1465 0.060 Uiso 1 1 calc R
C18 C 0.92850(16) -0.2810(5) 0.03515(13) 0.0552(7) Uani 1 1 d .
H18A H 0.9294 -0.3134 -0.0102 0.066 Uiso 1 1 calc R
H18B H 0.9255 -0.4524 0.0555 0.066 Uiso 1 1 calc R
C19 C 0.56152(18) 1.0918(6) -0.23441(14) 0.0655(8) Uani 1 1 d .
H19 H 0.5772 1.0914 -0.2716 0.079 Uiso 1 1 calc R
C20 C 0.47882(17) 1.2708(5) -0.18007(15) 0.0619(8) Uani 1 1 d .
H20 H 0.4391 1.3906 -0.1803 0.074 Uiso 1 1 calc R
C21 C 1.00597(18) -0.1411(6) 0.08166(14) 0.0554(7) Uani 1 1 d .
O22 O 1.06943(12) -0.2926(4) 0.09028(11) 0.0816(6) Uani 1 1 d .
O23 O 1.01051(14) 0.0764(4) 0.10606(12) 0.0891(7) Uani 1 1 d .
C24 C 0.50292(17) 1.2679(5) -0.23393(14) 0.0618(8) Uani 1 1 d .
H24 H 0.4794 1.3869 -0.2709 0.074 Uiso 1 1 calc R
C1 C 1.1508(2) -0.1789(8) 0.1287(2) 0.1227(15) Uani 1 1 d .
H1A H 1.1673 -0.0820 0.0965 0.147 Uiso 1 1 calc R
H1B H 1.1490 -0.0537 0.1634 0.147 Uiso 1 1 calc R
C2 C 1.2068(2) -0.3740(10) 0.1613(3) 0.1473(19) Uani 1 1 d .
H2A H 1.2063 -0.5039 0.1274 0.221 Uiso 1 1 calc R
H2B H 1.1933 -0.4590 0.1962 0.221 Uiso 1 1 calc R
H2C H 1.2603 -0.2960 0.1831 0.221 Uiso 1 1 calc R

loop_
_atom_site_aniso_label
_atom_site_aniso_U_11
_atom_site_aniso_U_22
_atom_site_aniso_U_33
_atom_site_aniso_U_23
_atom_site_aniso_U_13
_atom_site_aniso_U_12
N1 0.0471(12) 0.0377(11) 0.0409(11) 0.0010(9) 0.0121(9) 0.0029(10)
N2 0.0531(13) 0.0410(12) 0.0462(12) 0.0051(10) 0.0128(10) 0.0048(11)
O3 0.0644(12) 0.0673(12) 0.0485(10) 0.0094(8) 0.0267(9) 0.0239(10)
C4 0.0433(14) 0.0384(14) 0.0369(13) -0.0023(10) 0.0113(11) -0.0023(12)
C5 0.0450(15) 0.0373(13) 0.0386(13) 0.0003(11) 0.0101(12) 0.0025(12)
C6 0.0415(14) 0.0329(13) 0.0371(13) -0.0020(10) 0.0095(11) -0.0024(11)
C7 0.0443(14) 0.0395(14) 0.0450(14) 0.0005(11) 0.0107(12) -0.0018(12)
C8 0.0491(16) 0.0472(15) 0.0463(15) 0.0021(12) 0.0145(13) 0.0035(14)
C9 0.0440(14) 0.0408(14) 0.0394(14) -0.0010(11) 0.0126(12) 0.0038(12)
O10 0.0761(15) 0.0866(16) 0.0729(14) 0.0145(11) 0.0378(13) 0.0257(12)
C11 0.0435(15) 0.0490(16) 0.0479(15) 0.0024(12) 0.0122(13) 0.0020(13)
C12 0.0598(17) 0.0494(16) 0.0417(14) 0.0027(12) 0.0212(13) -0.0018(14)
C13 0.0461(15) 0.0461(15) 0.0494(15) 0.0040(12) 0.0112(12) 0.0084(13)
C14 0.0586(17) 0.0449(15) 0.0415(14) 0.0080(12) 0.0114(13) 0.0018(14)
C15 0.0509(16) 0.0431(15) 0.0514(15) -0.0009(12) 0.0169(13) 0.0073(13)
C16 0.0646(19) 0.0610(18) 0.0598(17) 0.0095(14) 0.0251(15) 0.0135(15)
C17 0.0566(16) 0.0525(16) 0.0446(14) -0.0017(13) 0.0244(13) 0.0022(14)
C18 0.0599(17) 0.0527(16) 0.0541(16) -0.0027(13) 0.0244(14) 0.0150(15)
C19 0.073(2) 0.069(2) 0.0535(17) 0.0130(14) 0.0245(16) 0.0016(17)
C20 0.0542(17) 0.0542(17) 0.0625(18) 0.0033(14) 0.0089(15) 0.0101(14)
C21 0.0648(19) 0.0489(17) 0.0543(16) 0.0015(13) 0.0263(15) 0.0040(16)
O22 0.0520(12) 0.0685(13) 0.1056(16) -0.0147(12) 0.0133(11) 0.0055(12)
O23 0.0995(18) 0.0587(14) 0.1143(18) -0.0243(12) 0.0488(15) -0.0096(12)
C24 0.0652(19) 0.0514(17) 0.0542(17) 0.0069(13) 0.0097(15) 0.0013(16)
C1 0.062(2) 0.081(3) 0.170(4) 0.005(3) -0.008(3) -0.008(2)
C2 0.065(3) 0.156(5) 0.183(5) 0.008(3) 0.012(3) -0.009(3)

loop_
_atom_type_symbol
_atom_type_description
_atom_type_scat_dispersion_real
_atom_type_scat_dispersion_imag
_atom_type_scat_source
C C 0.0033 0.0016 'International Tables Vol C Tables 4.2.6.8 and 6.1.1.4'
H H 0.0000 0.0000 'International Tables Vol C Tables 4.2.6.8 and 6.1.1.4'
O O 0.0106 0.0060 'International Tables Vol C Tables 4.2.6.8 and 6.1.1.4'
N N 0.0061 0.0033 'International Tables Vol C Tables 4.2.6.8 and 6.1.1.4'

loop_
_geom_angle_atom_site_label_1
_geom_angle_atom_site_label_2
_geom_angle_atom_site_label_3
_geom_angle
C5 N1 C6 117.28(19)
C8 N2 C7 122.6(2)
C9 O3 C18 117.88(18)
C17 C4 C12 123.2(2)
C17 C4 C6 116.9(2)
C12 C4 C6 119.9(2)
N1 C5 C15 124.1(2)
N1 C5 C8 115.1(2)
C15 C5 C8 120.8(2)
N1 C6 C4 122.5(2)
N1 C6 C9 119.1(2)
C4 C6 C9 118.4(2)
C16 C7 C11 118.2(2)
C16 C7 N2 128.4(2)
C11 C7 N2 113.4(2)
N2 C8 C5 121.2(2)
O3 C9 C13 125.2(2)
O3 C9 C6 114.97(19)
C13 C9 C6 119.8(2)
O10 C11 C20 120.0(2)
O10 C11 C7 118.7(2)
C20 C11 C7 121.3(3)
C14 C12 C4 119.8(2)
C9 C13 C14 121.0(2)
C12 C14 C13 121.1(2)
C17 C15 C5 118.5(2)
C19 C16 C7 120.3(3)
C15 C17 C4 120.7(2)
O3 C18 C21 111.5(2)
C24 C19 C16 119.9(3)
C24 C20 C11 119.4(3)
O23 C21 O22 124.4(3)
O23 C21 C18 125.9(3)
O22 C21 C18 109.7(2)
C21 O22 C1 117.5(3)
C20 C24 C19 121.0(3)
C2 C1 O22 111.1(3)

loop_
_geom_bond_atom_site_label_1
_geom_bond_atom_site_label_2
_geom_bond_distance
N1 C5 1.326(3)
N1 C6 1.370(3)
N2 C8 1.266(3)
N2 C7 1.412(3)
O3 C9 1.364(3)
O3 C18 1.418(3)
C4 C17 1.406(3)
C4 C12 1.414(3)
C4 C6 1.419(3)
C5 C15 1.404(3)
C5 C8 1.469(3)
C6 C9 1.425(3)
C7 C16 1.388(3)
C7 C11 1.394(3)
C9 C13 1.367(3)
O10 C11 1.363(3)
C11 C20 1.379(3)
C12 C14 1.356(3)
C13 C14 1.396(3)
C15 C17 1.354(3)
C16 C19 1.387(3)
C18 C21 1.503(4)
C19 C24 1.375(4)
C20 C24 1.362(4)
C21 O23 1.192(3)
C21 O22 1.317(3)
O22 C1 1.462(4)
C1 C2 1.367(5)
